data_4031043
loop_
_publ_author_name
'Jin, Xing'
'Willeke, Matthias'
'Lucchesi, Ralph'
'Daniliuc, Constantin-Gabriel'
'Fr\"ohlich, Roland'
'Wibbeling, Birgit'
'Uhl, Werner'
'W\"urthwein, Ernst-Ulrich'

_publ_section_title
;
 Hydroalumination of Ketenimines and Subsequent Reactions with
 Heterocumulenes: Synthesis of Unsaturated Amide Derivatives and
 1,3-Diimines.
;
_journal_issue 12
_journal_name_full 'The Journal of organic chemistry'
_journal_page_first 6062
_journal_page_last 6075
_journal_paper_doi 10.1021/acs.joc.5b00466
_journal_volume 80
_journal_year 2015
_chemical_formula_sum 'C33 H34 N2 S'
_chemical_formula_weight 490.68
_chemical_name_systematic
; 
 ? 
;
_space_group_IT_number 14
_symmetry_cell_setting monoclinic
_symmetry_space_group_name_Hall '-P 2ybc'
_symmetry_space_group_name_H-M 'P 1 21/c 1'
_atom_sites_solution_hydrogens 'at N from difmap, others geom'
_atom_sites_solution_primary direct
_atom_sites_solution_secondary difmap
_audit_creation_method SHELXL-97
_cell_angle_alpha 90.00
_cell_angle_beta 93.0150(1)
_cell_angle_gamma 90.00
_cell_formula_units_Z 4
_cell_length_a 10.9544(2)
_cell_length_b 15.5811(2)
_cell_length_c 16.2400(3)
_cell_measurement_reflns_used 5698
_cell_measurement_temperature 223(2)
_cell_measurement_theta_max 28.28
_cell_measurement_theta_min 4.08
_cell_volume 2768.03(8)
_computing_cell_refinement 'Collect (Nonius B.V., 1998)'
_computing_data_collection 'Collect (Nonius B.V., 1998)'
_computing_data_reduction 'Denzo-SMN (Otwinowski & Minor, 1997)'
_computing_molecular_graphics 'XP (BrukerAXS, 2000)'
_computing_publication_material 'SHELXL-97 (Sheldrick, 1997)'
_computing_structure_refinement 'SHELXL-97 (Sheldrick, 1997)'
_computing_structure_solution 'SHELXS-97 (Sheldrick, 1990)'
_diffrn_ambient_temperature 223(2)
_diffrn_measured_fraction_theta_full 0.980
_diffrn_measured_fraction_theta_max 0.980
_diffrn_measurement_device_type 'Nonius KappaCCD APEXII'
_diffrn_measurement_method '\w and \f scans'
_diffrn_radiation_monochromator 'Montel mirror'
_diffrn_radiation_source 'rotating anode Nonius FR591'
_diffrn_radiation_type MoK\a
_diffrn_radiation_wavelength 0.71073
_diffrn_reflns_av_R_equivalents 0.040
_diffrn_reflns_av_sigmaI/netI 0.0355
_diffrn_reflns_limit_h_max 13
_diffrn_reflns_limit_h_min -13
_diffrn_reflns_limit_k_max 18
_diffrn_reflns_limit_k_min -16
_diffrn_reflns_limit_l_max 19
_diffrn_reflns_limit_l_min -19
_diffrn_reflns_number 16961
_diffrn_reflns_theta_full 24.99
_diffrn_reflns_theta_max 24.99
_diffrn_reflns_theta_min 4.08
_exptl_absorpt_coefficient_mu 0.140
_exptl_absorpt_correction_T_max 0.9861
_exptl_absorpt_correction_T_min 0.9684
_exptl_absorpt_correction_type multi-scan
_exptl_absorpt_process_details 'Denzo (Otwinowski, Borek, Majewski & Minor, 2003)'
_exptl_crystal_colour yellow
_exptl_crystal_density_diffrn 1.177
_exptl_crystal_density_method 'not measured'
_exptl_crystal_description plate
_exptl_crystal_F_000 1048
_exptl_crystal_size_max 0.23
_exptl_crystal_size_mid 0.20
_exptl_crystal_size_min 0.10
_refine_diff_density_max 0.429
_refine_diff_density_min -0.312
_refine_diff_density_rms 0.037
_refine_ls_extinction_method none
_refine_ls_goodness_of_fit_ref 1.056
_refine_ls_hydrogen_treatment mixed
_refine_ls_matrix_type full
_refine_ls_number_parameters 388
_refine_ls_number_reflns 4780
_refine_ls_number_restraints 108
_refine_ls_restrained_S_all 1.050
_refine_ls_R_factor_all 0.0712
_refine_ls_R_factor_gt 0.0564
_refine_ls_shift/su_max 0.000
_refine_ls_shift/su_mean 0.000
_refine_ls_structure_factor_coef Fsqd
_refine_ls_weighting_details 'calc w=1/[\s^2^(Fo^2^)+(0.0326P)^2^+2.4085P] where P=(Fo^2^+2Fc^2^)/3'
_refine_ls_weighting_scheme calc
_refine_ls_wR_factor_gt 0.1228
_refine_ls_wR_factor_ref 0.1339
_reflns_number_gt 3923
_reflns_number_total 4780
_reflns_threshold_expression >2sigma(I)
_cod_data_source_file jo5b00466_si_011.cif
_cod_data_source_block wue7625
_cod_depositor_comments 'Adding full bibliography for 4031041--4031057.cif.'
_cod_original_sg_symbol_H-M P21/c
_cod_database_code 4031043

loop_
_symmetry_equiv_pos_as_xyz
'x, y, z'
'-x, y+1/2, -z+1/2'
'-x, -y, -z'
'x, -y-1/2, z-1/2'

loop_
_atom_site_label
_atom_site_type_symbol
_atom_site_fract_x
_atom_site_fract_y
_atom_site_fract_z
_atom_site_U_iso_or_equiv
_atom_site_adp_type
_atom_site_occupancy
_atom_site_symmetry_multiplicity
_atom_site_calc_flag
_atom_site_refinement_flags
_atom_site_disorder_assembly
_atom_site_disorder_group
S1 S 0.55895(6) 0.82715(4) 0.14048(5) 0.0559(2) Uani 1 1 d . . .
C1 C 0.8511(2) 0.67675(15) 0.07165(15) 0.0406(5) Uani 1 1 d . . .
H1 H 0.8729 0.6187 0.0784 0.049 Uiso 1 1 calc R . .
N1 N 0.93144(17) 0.72606(12) 0.04651(13) 0.0422(5) Uani 1 1 d . . .
C2 C 0.7205(2) 0.70172(14) 0.09255(15) 0.0390(5) Uani 1 1 d . . .
C3 C 0.6928(2) 0.79872(14) 0.10623(15) 0.0400(5) Uani 1 1 d . A .
C11 C 1.0454(2) 0.69234(14) 0.01987(15) 0.0413(5) Uani 1 1 d . . .
C12 C 1.1518(2) 0.71481(16) 0.06659(17) 0.0473(6) Uani 1 1 d . . .
C13 C 1.2631(2) 0.68910(17) 0.03753(19) 0.0562(7) Uani 1 1 d . . .
H13 H 1.3359 0.7033 0.0676 0.067 Uiso 1 1 calc R . .
C14 C 1.2685(2) 0.64320(17) -0.0346(2) 0.0583(7) Uani 1 1 d . . .
H14 H 1.3446 0.6269 -0.0537 0.070 Uiso 1 1 calc R . .
C15 C 1.1630(3) 0.62120(17) -0.07884(18) 0.0542(7) Uani 1 1 d . . .
H15 H 1.1683 0.5890 -0.1275 0.065 Uiso 1 1 calc R . .
C16 C 1.0478(2) 0.64535(15) -0.05364(16) 0.0455(6) Uani 1 1 d . . .
C17 C 1.1477(2) 0.76393(18) 0.14692(18) 0.0561(7) Uani 1 1 d . . .
H17 H 1.0607 0.7724 0.1587 0.067 Uiso 1 1 calc R . .
C18 C 1.2075(4) 0.7135(3) 0.2175(2) 0.1053(14) Uani 1 1 d . . .
H18A H 1.1634 0.6602 0.2244 0.158 Uiso 1 1 calc R . .
H18B H 1.2059 0.7470 0.2678 0.158 Uiso 1 1 calc R . .
H18C H 1.2915 0.7010 0.2057 0.158 Uiso 1 1 calc R . .
C19 C 1.2066(3) 0.8521(2) 0.1419(2) 0.0821(10) Uani 1 1 d . . .
H19A H 1.2920 0.8456 0.1301 0.123 Uiso 1 1 calc R . .
H19B H 1.2004 0.8817 0.1940 0.123 Uiso 1 1 calc R . .
H19C H 1.1649 0.8851 0.0983 0.123 Uiso 1 1 calc R . .
C20 C 0.9337(2) 0.62373(16) -0.10738(16) 0.0499(6) Uani 1 1 d . . .
H20 H 0.8624 0.6378 -0.0749 0.060 Uiso 1 1 calc R . .
C21 C 0.9243(4) 0.6783(3) -0.1834(3) 0.1165(17) Uani 1 1 d . . .
H21A H 0.9928 0.6663 -0.2170 0.175 Uiso 1 1 calc R . .
H21B H 0.9254 0.7384 -0.1678 0.175 Uiso 1 1 calc R . .
H21C H 0.8485 0.6655 -0.2145 0.175 Uiso 1 1 calc R . .
C22 C 0.9237(4) 0.5298(2) -0.1293(3) 0.1044(14) Uani 1 1 d . . .
H22A H 0.8470 0.5194 -0.1603 0.157 Uiso 1 1 calc R . .
H22B H 0.9265 0.4958 -0.0792 0.157 Uiso 1 1 calc R . .
H22C H 0.9912 0.5137 -0.1625 0.157 Uiso 1 1 calc R . .
C31 C 0.6504(2) 0.67195(15) 0.01213(14) 0.0402(5) Uani 1 1 d . . .
C32 C 0.6184(2) 0.72925(16) -0.05074(16) 0.0477(6) Uani 1 1 d . . .
H32 H 0.6272 0.7885 -0.0414 0.057 Uiso 1 1 calc R . .
C33 C 0.5734(3) 0.70012(18) -0.12717(17) 0.0575(7) Uani 1 1 d . . .
H33 H 0.5518 0.7396 -0.1692 0.069 Uiso 1 1 calc R . .
C34 C 0.5604(3) 0.61302(18) -0.14150(17) 0.0562(7) Uani 1 1 d . . .
H34 H 0.5303 0.5930 -0.1933 0.067 Uiso 1 1 calc R . .
C35 C 0.5920(2) 0.55596(17) -0.07925(16) 0.0526(7) Uani 1 1 d . . .
H35 H 0.5830 0.4967 -0.0887 0.063 Uiso 1 1 calc R . .
C36 C 0.6365(2) 0.58470(15) -0.00320(16) 0.0456(6) Uani 1 1 d . . .
H36 H 0.6576 0.5449 0.0387 0.055 Uiso 1 1 calc R . .
C41 C 0.6881(2) 0.65050(14) 0.16906(15) 0.0403(5) Uani 1 1 d . . .
C42 C 0.7769(2) 0.63153(17) 0.23009(17) 0.0523(6) Uani 1 1 d . . .
H42 H 0.8580 0.6492 0.2238 0.063 Uiso 1 1 calc R . .
C43 C 0.7485(3) 0.58705(19) 0.30023(18) 0.0635(8) Uani 1 1 d . . .
H43 H 0.8104 0.5742 0.3407 0.076 Uiso 1 1 calc R . .
C44 C 0.6295(3) 0.56130(18) 0.31115(18) 0.0622(8) Uani 1 1 d . . .
H44 H 0.6100 0.5312 0.3589 0.075 Uiso 1 1 calc R . .
C45 C 0.5409(3) 0.58023(16) 0.25163(17) 0.0534(7) Uani 1 1 d . . .
H45 H 0.4598 0.5632 0.2587 0.064 Uiso 1 1 calc R . .
C46 C 0.5691(2) 0.62415(15) 0.18114(16) 0.0451(6) Uani 1 1 d . . .
H46 H 0.5069 0.6364 0.1408 0.054 Uiso 1 1 calc R . .
N2 N 0.78076(19) 0.85257(13) 0.08545(14) 0.0451(5) Uani 1 1 d . . .
H2 H 0.852(3) 0.825(2) 0.0662(19) 0.078(10) Uiso 1 1 d . . .
C51A C 0.7775(7) 0.9443(5) 0.0838(11) 0.041(2) Uani 0.692(14) 1 d PDU A 1
C52A C 0.8844(7) 0.9857(4) 0.1113(6) 0.068(2) Uani 0.692(14) 1 d PDU A 1
H52A H 0.9523 0.9533 0.1309 0.081 Uiso 0.692(14) 1 calc PR A 1
C53A C 0.8917(8) 1.0744(4) 0.1102(6) 0.082(2) Uani 0.692(14) 1 d PDU A 1
H53A H 0.9647 1.1022 0.1276 0.099 Uiso 0.692(14) 1 calc PR A 1
C54A C 0.7905(9) 1.1217(6) 0.0830(11) 0.069(2) Uani 0.692(14) 1 d PDU A 1
H54A H 0.7947 1.1819 0.0813 0.082 Uiso 0.692(14) 1 calc PR A 1
C55A C 0.6854(7) 1.0810(4) 0.0589(5) 0.0649(19) Uani 0.692(14) 1 d PDU A 1
H55A H 0.6166 1.1137 0.0417 0.078 Uiso 0.692(14) 1 calc PR A 1
C56A C 0.6771(6) 0.9924(4) 0.0591(5) 0.0587(17) Uani 0.692(14) 1 d PDU A 1
H56A H 0.6032 0.9653 0.0425 0.070 Uiso 0.692(14) 1 calc PR A 1
C51B C 0.7948(18) 0.9431(13) 0.093(3) 0.052(6) Uani 0.308(14) 1 d PDU A 2
C52B C 0.9072(13) 0.9732(8) 0.0716(11) 0.058(3) Uani 0.308(14) 1 d PDU A 2
H52B H 0.9696 0.9347 0.0589 0.069 Uiso 0.308(14) 1 calc PR A 2
C53B C 0.9268(13) 1.0602(8) 0.0692(11) 0.067(4) Uani 0.308(14) 1 d PDU A 2
H53B H 1.0037 1.0810 0.0555 0.080 Uiso 0.308(14) 1 calc PR A 2
C54B C 0.8363(18) 1.1174(11) 0.086(2) 0.063(5) Uani 0.308(14) 1 d PDU A 2
H54B H 0.8535 1.1763 0.0907 0.076 Uiso 0.308(14) 1 calc PR A 2
C55B C 0.7205(17) 1.0875(9) 0.0975(14) 0.079(5) Uani 0.308(14) 1 d PDU A 2
H55B H 0.6557 1.1263 0.1032 0.095 Uiso 0.308(14) 1 calc PR A 2
C56B C 0.6996(16) 0.9996(9) 0.1001(14) 0.073(5) Uani 0.308(14) 1 d PDU A 2
H56B H 0.6202 0.9788 0.1068 0.088 Uiso 0.308(14) 1 calc PR A 2

loop_
_atom_site_aniso_label
_atom_site_aniso_U_11
_atom_site_aniso_U_22
_atom_site_aniso_U_33
_atom_site_aniso_U_23
_atom_site_aniso_U_13
_atom_site_aniso_U_12
S1 0.0461(4) 0.0489(4) 0.0743(5) -0.0005(3) 0.0202(3) 0.0055(3)
C1 0.0391(13) 0.0373(12) 0.0455(14) -0.0006(10) 0.0024(11) 0.0029(10)
N1 0.0326(10) 0.0429(11) 0.0517(12) -0.0007(9) 0.0080(9) 0.0002(8)
C2 0.0339(12) 0.0372(12) 0.0458(13) -0.0001(10) 0.0021(10) -0.0015(9)
C3 0.0365(12) 0.0409(12) 0.0423(13) -0.0013(10) 0.0005(10) -0.0009(10)
C11 0.0367(12) 0.0364(12) 0.0519(15) 0.0074(10) 0.0127(11) 0.0040(9)
C12 0.0347(13) 0.0465(13) 0.0613(16) 0.0073(12) 0.0085(11) 0.0011(10)
C13 0.0366(14) 0.0566(16) 0.076(2) 0.0092(14) 0.0078(13) 0.0049(12)
C14 0.0425(15) 0.0528(15) 0.081(2) 0.0090(15) 0.0204(14) 0.0108(12)
C15 0.0566(17) 0.0493(15) 0.0589(17) 0.0035(12) 0.0226(14) 0.0095(12)
C16 0.0448(14) 0.0385(12) 0.0542(15) 0.0078(11) 0.0117(12) 0.0038(10)
C17 0.0385(14) 0.0696(18) 0.0605(17) -0.0032(14) 0.0043(12) -0.0012(12)
C18 0.151(4) 0.101(3) 0.063(2) 0.005(2) -0.004(2) 0.026(3)
C19 0.081(2) 0.077(2) 0.089(3) -0.0163(19) 0.0139(19) -0.0100(18)
C20 0.0511(15) 0.0490(14) 0.0505(15) 0.0002(12) 0.0127(12) 0.0052(11)
C21 0.101(3) 0.132(4) 0.112(3) 0.066(3) -0.033(3) -0.028(3)
C22 0.099(3) 0.063(2) 0.146(4) -0.022(2) -0.035(3) 0.007(2)
C31 0.0353(12) 0.0421(13) 0.0438(14) 0.0000(10) 0.0088(10) 0.0009(10)
C32 0.0512(15) 0.0420(13) 0.0503(15) 0.0000(11) 0.0059(12) -0.0022(11)
C33 0.0641(18) 0.0598(17) 0.0483(16) 0.0054(13) 0.0002(13) -0.0026(14)
C34 0.0592(17) 0.0649(17) 0.0448(15) -0.0101(13) 0.0047(13) -0.0119(13)
C35 0.0599(16) 0.0471(14) 0.0516(16) -0.0051(12) 0.0098(13) -0.0123(12)
C36 0.0468(14) 0.0441(13) 0.0461(14) 0.0006(11) 0.0051(11) -0.0054(11)
C41 0.0422(13) 0.0350(12) 0.0441(13) -0.0026(10) 0.0041(11) 0.0006(10)
C42 0.0461(15) 0.0552(15) 0.0551(16) 0.0022(13) -0.0025(12) -0.0024(12)
C43 0.0660(19) 0.0697(19) 0.0538(17) 0.0105(14) -0.0070(14) 0.0030(15)
C44 0.079(2) 0.0553(16) 0.0534(17) 0.0071(13) 0.0119(15) -0.0024(15)
C45 0.0556(16) 0.0493(15) 0.0563(16) -0.0001(13) 0.0115(14) -0.0099(12)
C46 0.0414(13) 0.0460(13) 0.0483(14) -0.0023(11) 0.0059(11) -0.0037(11)
N2 0.0403(12) 0.0369(10) 0.0588(14) -0.0016(9) 0.0091(10) 0.0003(9)
C51A 0.041(3) 0.035(4) 0.047(5) -0.004(3) 0.007(4) -0.003(3)
C52A 0.055(3) 0.046(3) 0.099(6) 0.000(3) -0.012(4) -0.002(2)
C53A 0.092(5) 0.044(3) 0.108(7) 0.000(4) -0.022(4) -0.014(3)
C54A 0.094(7) 0.042(3) 0.070(4) 0.001(3) 0.002(7) 0.002(4)
C55A 0.071(4) 0.050(3) 0.074(5) 0.009(3) 0.003(3) 0.016(3)
C56A 0.055(3) 0.049(3) 0.072(4) 0.006(3) 0.003(3) 0.004(2)
C51B 0.055(10) 0.048(9) 0.052(10) 0.011(7) -0.006(8) 0.004(7)
C52B 0.056(7) 0.044(6) 0.072(9) 0.000(6) 0.003(6) -0.009(5)
C53B 0.072(8) 0.052(7) 0.076(10) 0.005(6) -0.001(6) -0.018(5)
C54B 0.086(13) 0.038(9) 0.065(8) -0.004(7) 0.002(13) -0.019(8)
C55B 0.079(11) 0.051(7) 0.111(13) -0.002(9) 0.042(9) 0.002(7)
C56B 0.066(8) 0.051(6) 0.107(12) -0.013(8) 0.039(9) -0.010(6)

loop_
_atom_type_symbol
_atom_type_description
_atom_type_scat_dispersion_real
_atom_type_scat_dispersion_imag
_atom_type_scat_source
C C 0.0033 0.0016 'International Tables Vol C Tables 4.2.6.8 and 6.1.1.4'
H H 0.0000 0.0000 'International Tables Vol C Tables 4.2.6.8 and 6.1.1.4'
N N 0.0061 0.0033 'International Tables Vol C Tables 4.2.6.8 and 6.1.1.4'
S S 0.1246 0.1234 'International Tables Vol C Tables 4.2.6.8 and 6.1.1.4'

loop_
_geom_angle_atom_site_label_1
_geom_angle_atom_site_label_2
_geom_angle_atom_site_label_3
_geom_angle
N1 C1 C2 126.5(2)
N1 C1 H1 116.8
C2 C1 H1 116.8
C1 N1 C11 120.6(2)
C41 C2 C1 107.75(18)
C41 C2 C31 113.66(18)
C1 C2 C31 99.41(18)
C41 C2 C3 109.49(19)
C1 C2 C3 117.82(18)
C31 C2 C3 108.57(18)
N2 C3 C2 115.1(2)
N2 C3 S1 125.50(18)
C2 C3 S1 119.31(16)
C16 C11 C12 122.6(2)
C16 C11 N1 120.1(2)
C12 C11 N1 117.1(2)
C13 C12 C11 117.6(2)
C13 C12 C17 120.3(2)
C11 C12 C17 122.0(2)
C14 C13 C12 121.1(3)
C14 C13 H13 119.4
C12 C13 H13 119.4
C15 C14 C13 120.2(2)
C15 C14 H14 119.9
C13 C14 H14 119.9
C14 C15 C16 121.9(3)
C14 C15 H15 119.1
C16 C15 H15 119.1
C15 C16 C11 116.6(2)
C15 C16 C20 119.9(2)
C11 C16 C20 123.4(2)
C18 C17 C12 111.1(3)
C18 C17 C19 110.0(3)
C12 C17 C19 112.2(2)
C18 C17 H17 107.8
C12 C17 H17 107.8
C19 C17 H17 107.8
C17 C18 H18A 109.5
C17 C18 H18B 109.5
H18A C18 H18B 109.5
C17 C18 H18C 109.5
H18A C18 H18C 109.5
H18B C18 H18C 109.5
C17 C19 H19A 109.5
C17 C19 H19B 109.5
H19A C19 H19B 109.5
C17 C19 H19C 109.5
H19A C19 H19C 109.5
H19B C19 H19C 109.5
C21 C20 C22 110.8(3)
C21 C20 C16 111.4(2)
C22 C20 C16 113.4(2)
C21 C20 H20 107.0
C22 C20 H20 107.0
C16 C20 H20 107.0
C20 C21 H21A 109.5
C20 C21 H21B 109.5
H21A C21 H21B 109.5
C20 C21 H21C 109.5
H21A C21 H21C 109.5
H21B C21 H21C 109.5
C20 C22 H22A 109.5
C20 C22 H22B 109.5
H22A C22 H22B 109.5
C20 C22 H22C 109.5
H22A C22 H22C 109.5
H22B C22 H22C 109.5
C32 C31 C36 118.5(2)
C32 C31 C2 121.5(2)
C36 C31 C2 119.3(2)
C33 C32 C31 120.8(2)
C33 C32 H32 119.6
C31 C32 H32 119.6
C34 C33 C32 120.0(3)
C34 C33 H33 120.0
C32 C33 H33 120.0
C35 C34 C33 119.4(3)
C35 C34 H34 120.3
C33 C34 H34 120.3
C34 C35 C36 120.8(2)
C34 C35 H35 119.6
C36 C35 H35 119.6
C35 C36 C31 120.6(2)
C35 C36 H36 119.7
C31 C36 H36 119.7
C42 C41 C46 117.7(2)
C42 C41 C2 120.5(2)
C46 C41 C2 121.8(2)
C43 C42 C41 121.1(3)
C43 C42 H42 119.4
C41 C42 H42 119.4
C42 C43 C44 120.3(3)
C42 C43 H43 119.8
C44 C43 H43 119.8
C45 C44 C43 119.1(3)
C45 C44 H44 120.5
C43 C44 H44 120.5
C44 C45 C46 120.7(3)
C44 C45 H45 119.6
C46 C45 H45 119.6
C45 C46 C41 121.0(2)
C45 C46 H46 119.5
C41 C46 H46 119.5
C3 N2 C51B 132.7(9)
C3 N2 C51A 128.0(4)
C51B N2 C51A 9(2)
C3 N2 H2 114.0(19)
C51B N2 H2 113(2)
C51A N2 H2 117.9(19)
C56A C51A C52A 119.2(6)
C56A C51A N2 124.8(8)
C52A C51A N2 116.0(7)
C53A C52A C51A 120.5(6)
C53A C52A H52A 119.8
C51A C52A H52A 119.8
C52A C53A C54A 119.4(7)
C52A C53A H53A 120.3
C54A C53A H53A 120.3
C55A C54A C53A 119.8(7)
C55A C54A H54A 120.1
C53A C54A H54A 120.1
C54A C55A C56A 121.4(6)
C54A C55A H55A 119.3
C56A C55A H55A 119.3
C51A C56A C55A 119.6(6)
C51A C56A H56A 120.2
C55A C56A H56A 120.2
C56B C51B C52B 119.6(15)
C56B C51B N2 124.3(14)
C52B C51B N2 114.2(15)
C53B C52B C51B 119.1(13)
C53B C52B H52B 120.5
C51B C52B H52B 120.5
C54B C53B C52B 121.3(12)
C54B C53B H53B 119.4
C52B C53B H53B 119.4
C55B C54B C53B 119.3(14)
C55B C54B H54B 120.3
C53B C54B H54B 120.3
C54B C55B C56B 119.5(13)
C54B C55B H55B 120.2
C56B C55B H55B 120.2
C51B C56B C55B 120.1(13)
C51B C56B H56B 119.9
C55B C56B H56B 119.9

loop_
_geom_bond_atom_site_label_1
_geom_bond_atom_site_label_2
_geom_bond_distance
S1 C3 1.656(2)
C1 N1 1.252(3)
C1 C2 1.538(3)
C1 H1 0.9400
N1 C11 1.441(3)
C2 C41 1.534(3)
C2 C31 1.551(3)
C2 C3 1.560(3)
C3 N2 1.334(3)
C11 C16 1.402(3)
C11 C12 1.402(3)
C12 C13 1.389(3)
C12 C17 1.515(4)
C13 C14 1.377(4)
C13 H13 0.9400
C14 C15 1.371(4)
C14 H14 0.9400
C15 C16 1.399(3)
C15 H15 0.9400
C16 C20 1.525(4)
C17 C18 1.510(4)
C17 C19 1.522(4)
C17 H17 0.9900
C18 H18A 0.9700
C18 H18B 0.9700
C18 H18C 0.9700
C19 H19A 0.9700
C19 H19B 0.9700
C19 H19C 0.9700
C20 C21 1.497(4)
C20 C22 1.510(4)
C20 H20 0.9900
C21 H21A 0.9700
C21 H21B 0.9700
C21 H21C 0.9700
C22 H22A 0.9700
C22 H22B 0.9700
C22 H22C 0.9700
C31 C32 1.388(3)
C31 C36 1.389(3)
C32 C33 1.387(4)
C32 H32 0.9400
C33 C34 1.383(4)
C33 H33 0.9400
C34 C35 1.377(4)
C34 H34 0.9400
C35 C36 1.378(4)
C35 H35 0.9400
C36 H36 0.9400
C41 C42 1.384(3)
C41 C46 1.390(3)
C42 C43 1.383(4)
C42 H42 0.9400
C43 C44 1.384(4)
C43 H43 0.9400
C44 C45 1.366(4)
C44 H44 0.9400
C45 C46 1.383(3)
C45 H45 0.9400
C46 H46 0.9400
N2 C51B 1.42(2)
N2 C51A 1.429(8)
N2 H2 0.96(3)
C51A C56A 1.374(9)
C51A C52A 1.390(10)
C52A C53A 1.384(7)
C52A H52A 0.9400
C53A C54A 1.384(9)
C53A H53A 0.9400
C54A C55A 1.354(9)
C54A H54A 0.9400
C55A C56A 1.383(7)
C55A H55A 0.9400
C56A H56A 0.9400
C51B C56B 1.375(13)
C51B C52B 1.379(13)
C52B C53B 1.374(11)
C52B H52B 0.9400
C53B C54B 1.373(13)
C53B H53B 0.9400
C54B C55B 1.371(13)
C54B H54B 0.9400
C55B C56B 1.390(12)
C55B H55B 0.9400
C56B H56B 0.9400

loop_
_geom_torsion_atom_site_label_1
_geom_torsion_atom_site_label_2
_geom_torsion_atom_site_label_3
_geom_torsion_atom_site_label_4
_geom_torsion
C2 C1 N1 C11 -172.5(2)
N1 C1 C2 C41 -141.4(2)
N1 C1 C2 C31 99.9(3)
N1 C1 C2 C3 -17.0(4)
C41 C2 C3 N2 133.8(2)
C1 C2 C3 N2 10.3(3)
C31 C2 C3 N2 -101.6(2)
C41 C2 C3 S1 -48.7(2)
C1 C2 C3 S1 -172.19(17)
C31 C2 C3 S1 76.0(2)
C1 N1 C11 C16 70.2(3)
C1 N1 C11 C12 -115.0(3)
C16 C11 C12 C13 0.3(4)
N1 C11 C12 C13 -174.4(2)
C16 C11 C12 C17 -178.6(2)
N1 C11 C12 C17 6.7(3)
C11 C12 C13 C14 0.0(4)
C17 C12 C13 C14 178.9(3)
C12 C13 C14 C15 -0.7(4)
C13 C14 C15 C16 1.1(4)
C14 C15 C16 C11 -0.8(4)
C14 C15 C16 C20 176.5(2)
C12 C11 C16 C15 0.1(3)
N1 C11 C16 C15 174.7(2)
C12 C11 C16 C20 -177.1(2)
N1 C11 C16 C20 -2.6(3)
C13 C12 C17 C18 -58.0(4)
C11 C12 C17 C18 120.9(3)
C13 C12 C17 C19 65.5(3)
C11 C12 C17 C19 -115.6(3)
C15 C16 C20 C21 -72.2(4)
C11 C16 C20 C21 105.0(3)
C15 C16 C20 C22 53.6(4)
C11 C16 C20 C22 -129.2(3)
C41 C2 C31 C32 147.8(2)
C1 C2 C31 C32 -98.0(2)
C3 C2 C31 C32 25.7(3)
C41 C2 C31 C36 -42.6(3)
C1 C2 C31 C36 71.6(2)
C3 C2 C31 C36 -164.7(2)
C36 C31 C32 C33 0.0(4)
C2 C31 C32 C33 169.7(2)
C31 C32 C33 C34 -0.2(4)
C32 C33 C34 C35 0.3(4)
C33 C34 C35 C36 -0.2(4)
C34 C35 C36 C31 0.0(4)
C32 C31 C36 C35 0.1(4)
C2 C31 C36 C35 -169.8(2)
C1 C2 C41 C42 34.3(3)
C31 C2 C41 C42 143.4(2)
C3 C2 C41 C42 -95.0(3)
C1 C2 C41 C46 -147.9(2)
C31 C2 C41 C46 -38.8(3)
C3 C2 C41 C46 82.8(3)
C46 C41 C42 C43 0.7(4)
C2 C41 C42 C43 178.6(2)
C41 C42 C43 C44 -0.7(4)
C42 C43 C44 C45 0.2(4)
C43 C44 C45 C46 0.3(4)
C44 C45 C46 C41 -0.3(4)
C42 C41 C46 C45 -0.2(4)
C2 C41 C46 C45 -178.1(2)
C2 C3 N2 C51B -175(2)
S1 C3 N2 C51B 7(3)
C2 C3 N2 C51A 173.8(9)
S1 C3 N2 C51A -3.6(10)
C3 N2 C51A C56A -37.7(18)
C51B N2 C51A C56A -161(12)
C3 N2 C51A C52A 140.7(7)
C51B N2 C51A C52A 18(10)
C56A C51A C52A C53A -3.2(17)
N2 C51A C52A C53A 178.3(8)
C51A C52A C53A C54A 1.5(16)
C52A C53A C54A C55A 1(2)
C53A C54A C55A C56A -1.3(19)
C52A C51A C56A C55A 2.6(16)
N2 C51A C56A C55A -179.0(10)
C54A C55A C56A C51A -0.4(14)
C3 N2 C51B C56B -22(5)
C51A N2 C51B C56B 42(8)
C3 N2 C51B C52B 173.3(15)
C51A N2 C51B C52B -123(14)
C56B C51B C52B C53B 9(5)
N2 C51B C52B C53B 174(2)
C51B C52B C53B C54B -1(3)
C52B C53B C54B C55B -7(4)
C53B C54B C55B C56B 7(4)
C52B C51B C56B C55B -9(5)
N2 C51B C56B C55B -173(3)
C54B C55B C56B C51B 1(4)
